data_1536540
loop_
_publ_author_name
'Wickleder, C.'

_publ_section_title
;
 K Eu2 Cl6 und K1.6 Eu1.4 Cl5: zwei neue gemischtvalente Europiumchloride
;
_journal_name_full 'Zeitschrift fuer Anorganische und Allgemeine Chemie'
_journal_page_first 1815
_journal_page_last 1820
_journal_volume 628
_journal_year 2002
_chemical_formula_sum 'Cl5 Eu1.37 K1.63'
_chemical_name_systematic '(K1.63 Eu0.37) Eu Cl5'
_space_group_IT_number 62
_symmetry_space_group_name_Hall '-P 2ac 2n'
_symmetry_space_group_name_H-M 'P n m a'
_cell_angle_alpha 90
_cell_angle_beta 90
_cell_angle_gamma 90
_cell_formula_units_Z 4
_cell_length_a 12.6049
_cell_length_b 8.7105
_cell_length_c 7.8718
_cell_volume 864.284
_citation_journal_id_ASTM ZAACAB
_cod_data_source_file Wickleder_ZAACAB_2002_720.cif
_cod_data_source_block Cl5Eu1.37K1.63
_cod_original_cell_volume 864.2841
_cod_database_code 1536540

loop_
_symmetry_equiv_pos_as_xyz
x,y,z
-x+1/2,-y,z+1/2
x+1/2,-y+1/2,-z+1/2
-x,y+1/2,-z
-x,-y,-z
x-1/2,y,-z-1/2
-x-1/2,y-1/2,z-1/2
x,-y-1/2,z

loop_
_atom_site_label
_atom_site_type_symbol
_atom_site_fract_x
_atom_site_fract_y
_atom_site_fract_z
_atom_site_occupancy
_atom_site_U_iso_or_equiv
Cl4 Cl-1 0.4939 0.75 0.431 1 0.0
Eu2 Eu+2 0.17374 0.4976 0.03716 0.184 0.0
Cl2 Cl-1 0.7082 0.75 0.1725 1 0.0
K1 K+1 0.17374 0.4976 0.03716 0.816 0.0
Cl3 Cl-1 0.3183 0.75 -0.1377 1 0.0
Cl1 Cl-1 0.4182 0.4583 0.1654 1 0.0
Eu1 Eu+2 0.49361 0.75 0.0732 1 0.0
